data_7134764
loop_
_publ_author_name
'Yoo, Dagyum'
'Brannan, Alexander C.'
'Lim, Soohyun'
'Lee, Heui Beom'
'Lee, Yunho'

_publ_section_title
;
 Reversible CO binding at a nickel complex supported by an ambiphilic PBiP
 tridentate ligand.
;
_journal_issue 61
_journal_name_full 'Chemical communications (Cambridge, England)'
_journal_page_first 11453
_journal_page_last 11456
_journal_paper_doi 10.1039/d5cc02850g
_journal_volume 61
_journal_year 2025
_chemical_formula_moiety '2(C26 H36 Bi Cl Ni O2 P2)'
_chemical_formula_sum 'C52 H72 Bi2 Cl2 Ni2 O4 P4'
_chemical_formula_weight 1491.25
_chemical_properties_physical Air-sensitive,Moisture-sensitive
_space_group_crystal_system triclinic
_space_group_IT_number 2
_space_group_name_Hall '-P 1'
_space_group_name_H-M_alt 'P -1'
_atom_sites_solution_hydrogens geom
_audit_creation_date 2025-04-28
_audit_creation_method
;
Olex2 1.5
(compiled 2025.03.04 svn.red2d20d0 for OlexSys, GUI svn.r7188)
;
_audit_update_record
;
2025-05-13 deposited with the CCDC.	2025-06-24 downloaded from the CCDC.
;
_cell_angle_alpha 86.791(2)
_cell_angle_beta 77.237(2)
_cell_angle_gamma 89.535(2)
_cell_formula_units_Z 2
_cell_length_a 11.7379(5)
_cell_length_b 11.8444(5)
_cell_length_c 20.9031(9)
_cell_measurement_reflns_used 9675
_cell_measurement_temperature 100.00
_cell_measurement_theta_max 28.298
_cell_measurement_theta_min 2.225
_cell_volume 2829.8(2)
_computing_cell_refinement 'SAINT V8.40B (?, 2016)'
_computing_data_reduction 'SAINT V8.40B (?, 2016)'
_computing_molecular_graphics 'Olex2 1.5 (Dolomanov et al., 2009)'
_computing_publication_material 'Olex2 1.5 (Dolomanov et al., 2009)'
_computing_structure_refinement 'SHELXL 2019/3 (Sheldrick, 2015)'
_computing_structure_solution 'SHELXT 2018/2 (Sheldrick, 2018)'
_diffrn_ambient_temperature 100.00
_diffrn_measured_fraction_theta_full 0.999
_diffrn_measured_fraction_theta_max 0.997
_diffrn_measurement_device_type 'Bruker APEX-II CCD'
_diffrn_measurement_method '\f and \w scans'
_diffrn_radiation_type MoK\a
_diffrn_radiation_wavelength 0.71073
_diffrn_reflns_av_R_equivalents 0.0742
_diffrn_reflns_av_unetI/netI 0.0219
_diffrn_reflns_Laue_measured_fraction_full 0.999
_diffrn_reflns_Laue_measured_fraction_max 0.997
_diffrn_reflns_limit_h_max 15
_diffrn_reflns_limit_h_min -15
_diffrn_reflns_limit_k_max 15
_diffrn_reflns_limit_k_min -15
_diffrn_reflns_limit_l_max 27
_diffrn_reflns_limit_l_min -27
_diffrn_reflns_number 369567
_diffrn_reflns_point_group_measured_fraction_full 0.999
_diffrn_reflns_point_group_measured_fraction_max 0.997
_diffrn_reflns_theta_full 25.242
_diffrn_reflns_theta_max 28.321
_diffrn_reflns_theta_min 1.722
_exptl_absorpt_coefficient_mu 7.103
_exptl_absorpt_correction_T_max 0.7457
_exptl_absorpt_correction_T_min 0.4063
_exptl_absorpt_correction_type multi-scan
_exptl_absorpt_process_details
;
SADABS-2016/2 (Bruker,2016/2) was used for absorption correction.
wR2(int) was 0.1765 before and 0.0926 after correction.
The Ratio of minimum to maximum transmission is 0.5449.
The \l/2 correction factor is Not present.
;
_exptl_crystal_colour orange
_exptl_crystal_colour_primary orange
_exptl_crystal_density_diffrn 1.750
_exptl_crystal_description block
_exptl_crystal_F_000 1464
_exptl_crystal_size_max 0.323
_exptl_crystal_size_mid 0.23
_exptl_crystal_size_min 0.224
_refine_diff_density_max 0.814
_refine_diff_density_min -1.264
_refine_diff_density_rms 0.084
_refine_ls_extinction_method none
_refine_ls_goodness_of_fit_ref 1.064
_refine_ls_hydrogen_treatment constr
_refine_ls_matrix_type full
_refine_ls_number_parameters 611
_refine_ls_number_reflns 14055
_refine_ls_number_restraints 0
_refine_ls_restrained_S_all 1.064
_refine_ls_R_factor_all 0.0181
_refine_ls_R_factor_gt 0.0161
_refine_ls_shift/su_max 0.007
_refine_ls_shift/su_mean 0.000
_refine_ls_structure_factor_coef Fsqd
_refine_ls_weighting_details 'w=1/[\s^2^(Fo^2^)+(0.0084P)^2^+2.9308P] where P=(Fo^2^+2Fc^2^)/3'
_refine_ls_weighting_scheme calc
_refine_ls_wR_factor_gt 0.0364
_refine_ls_wR_factor_ref 0.0368
_reflns_Friedel_coverage 0.000
_reflns_number_gt 13202
_reflns_number_total 14055
_reflns_threshold_expression 'I > 2\s(I)'
_cod_data_source_file d5cc02850g2.cif
_cod_data_source_block ydgbiscarbonyl_0m
_cod_depositor_comments 'Adding full bibliography for 7134759--7134764.cif.'
_cod_database_code 7134764
_shelx_shelxl_version_number 2019/3
_shelx_space_group_comment
;
The symmetry employed for this shelxl refinement is uniquely defined
by the following loop, which should always be used as a source of
symmetry information in preference to the above space-group names.
They are only intended as comments.
;
_shelx_estimated_absorpt_t_max 0.299
_shelx_estimated_absorpt_t_min 0.207
_olex2_refinement_description
;
1. Fixed Uiso
 At 1.2 times of:
  All C(H) groups
 At 1.5 times of:
  All C(H,H,H) groups
2.a Ternary CH refined with riding coordinates:
 C22(H22), C00J(H00J), C00Y(H00Y), C012(H012), C013(H013), C19(H19), C13(H13),
 C16(H16)
2.b Aromatic/amide H refined with riding coordinates:
 C00F(H00F), C00H(H00H), C00M(H00M), C00N(H00N), C9(H9), C10(H10), C11(H11),
 C011(H011), C12(H12), C01A(H01G), C5(H5), C6(H6), C01K(H01K), C01Q(H01R),
 C3(H3), C4(H4)
2.c Idealised Me refined as rotating group:
 C24(H24A,H24B,H24C), C00L(H00A,H00B,H00C), C23(H23A,H23B,H23C), C00S(H00D,
 H00E,H00G), C00V(H00I,H00K,H00L), C014(H01A,H01B,H01C), C015(H01D,H01E,H01F),
 C14(H14A,H14B,H14C), C20(H20A,H20B,H20C), C01E(H01H,H01I,H01J), C18(H18A,H18B,
 H18C), C21(H21A,H21B,H21C), C17(H17A,H17B,H17C), C01N(H01L,H01M,H01N),
 C01P(H01O,H01P,H01Q), C15(H15A,H15B,H15C)
;
_olex2_submission_special_instructions 'No special instructions were received'

loop_
_space_group_symop_operation_xyz
'x, y, z'
'-x, -y, -z'

loop_
_atom_site_label
_atom_site_type_symbol
_atom_site_fract_x
_atom_site_fract_y
_atom_site_fract_z
_atom_site_U_iso_or_equiv
_atom_site_adp_type
_atom_site_occupancy
_atom_site_site_symmetry_order
_atom_site_calc_flag
_atom_site_refinement_flags_posn
_atom_site_refinement_flags_adp
_atom_site_refinement_flags_occupancy
_atom_site_disorder_assembly
_atom_site_disorder_group
Bi01 Bi 0.30179(2) -0.42026(2) 0.75665(2) 0.01026(2) Uani 1 1 d . . . . .
Bi1 Bi 0.80461(2) 0.06049(2) 0.73227(2) 0.00988(2) Uani 1 1 d . . . . .
Ni1 Ni 0.84927(2) 0.17315(2) 0.59830(2) 0.01094(5) Uani 1 1 d . . . . .
Ni2 Ni 0.25773(2) -0.33734(2) 0.89473(2) 0.01127(5) Uani 1 1 d . . . . .
Cl1 Cl 0.75421(4) -0.04338(4) 0.85546(2) 0.01514(9) Uani 1 1 d . . . . .
Cl06 Cl 0.32327(4) -0.49750(4) 0.63569(2) 0.01627(9) Uani 1 1 d . . . . .
P2 P 0.65162(4) 0.17968(4) 0.62670(2) 0.01113(9) Uani 1 1 d . . . . .
P08 P 0.43688(4) -0.25946(4) 0.85586(2) 0.01168(9) Uani 1 1 d . . . . .
P09 P 0.09801(4) -0.27730(4) 0.85924(2) 0.01095(9) Uani 1 1 d . . . . .
P1 P 0.96243(4) 0.29078(4) 0.63920(2) 0.01115(9) Uani 1 1 d . . . . .
O1 O 0.94802(15) -0.05256(13) 0.57137(8) 0.0257(3) Uani 1 1 d . . . . .
O00C O 0.26592(14) -0.58153(12) 0.92607(8) 0.0238(3) Uani 1 1 d . . . . .
O00D O 0.20616(15) -0.26215(14) 1.03020(7) 0.0274(4) Uani 1 1 d . . . . .
O2 O 0.88462(14) 0.27755(15) 0.46413(7) 0.0272(4) Uani 1 1 d . . . . .
C00F C 0.07968(17) -0.10779(16) 0.75857(10) 0.0147(4) Uani 1 1 d . . . . .
H00F H 0.025161 -0.069722 0.790669 0.018 Uiso 1 1 calc R U . . .
C22 C 0.57902(18) 0.28208(17) 0.57792(10) 0.0151(4) Uani 1 1 d . . . . .
H22 H 0.494718 0.284909 0.600690 0.018 Uiso 1 1 calc R U . . .
C00H C 0.10869(17) -0.06299(17) 0.69415(10) 0.0160(4) Uani 1 1 d . . . . .
H00H H 0.075941 0.006918 0.682823 0.019 Uiso 1 1 calc R U . . .
C00I C 0.47788(16) -0.33446(15) 0.72614(9) 0.0113(4) Uani 1 1 d . . . . .
C00J C 0.00072(17) -0.17493(17) 0.90853(9) 0.0141(4) Uani 1 1 d . . . . .
H00J H -0.057054 -0.148604 0.882280 0.017 Uiso 1 1 calc R U . . .
C24 C 0.62968(19) 0.40119(17) 0.57741(10) 0.0191(4) Uani 1 1 d . . . . .
H24A H 0.625425 0.421607 0.622671 0.029 Uiso 1 1 calc R U . . .
H24B H 0.584613 0.455484 0.556014 0.029 Uiso 1 1 calc R U . . .
H24C H 0.711379 0.402566 0.553240 0.029 Uiso 1 1 calc R U . . .
C00L C 0.06731(19) -0.07025(17) 0.92026(10) 0.0186(4) Uani 1 1 d . . . . .
H00A H 0.117719 -0.091020 0.950651 0.028 Uiso 1 1 calc R U . . .
H00B H 0.011552 -0.012584 0.939220 0.028 Uiso 1 1 calc R U . . .
H00C H 0.115307 -0.040113 0.878414 0.028 Uiso 1 1 calc R U . . .
C00M C 0.23519(17) -0.22049(16) 0.66330(10) 0.0146(4) Uani 1 1 d . . . . .
H00M H 0.287022 -0.259883 0.630591 0.018 Uiso 1 1 calc R U . . .
C00N C 0.18491(17) -0.11943(17) 0.64638(10) 0.0162(4) Uani 1 1 d . . . . .
H00N H 0.202872 -0.089346 0.602206 0.019 Uiso 1 1 calc R U . . .
C00O C 0.13028(16) -0.20848(16) 0.77633(9) 0.0116(4) Uani 1 1 d . . . . .
C23 C 0.58409(19) 0.24821(19) 0.50771(10) 0.0200(4) Uani 1 1 d . . . . .
H23A H 0.664339 0.227659 0.487135 0.030 Uiso 1 1 calc R U . . .
H23B H 0.558957 0.311931 0.482258 0.030 Uiso 1 1 calc R U . . .
H23C H 0.532233 0.183371 0.508796 0.030 Uiso 1 1 calc R U . . .
C00Q C 0.20944(16) -0.26362(15) 0.72808(9) 0.0116(4) Uani 1 1 d . . . . .
C9 C 0.48885(17) 0.27974(17) 0.73099(10) 0.0166(4) Uani 1 1 d . . . . .
H9 H 0.449605 0.310087 0.698763 0.020 Uiso 1 1 calc R U . . .
C00S C 0.5048(2) -0.3202(2) 0.97659(11) 0.0291(5) Uani 1 1 d . . . . .
H00D H 0.477912 -0.244702 0.989799 0.044 Uiso 1 1 calc R U . . .
H00E H 0.569800 -0.342577 0.996946 0.044 Uiso 1 1 calc R U . . .
H00G H 0.440510 -0.374556 0.990946 0.044 Uiso 1 1 calc R U . . .
C00T C 0.22697(18) -0.28671(18) 0.97716(10) 0.0180(4) Uani 1 1 d . . . . .
C10 C 0.44732(18) 0.30137(18) 0.79662(10) 0.0193(4) Uani 1 1 d . . . . .
H10 H 0.379839 0.346867 0.808946 0.023 Uiso 1 1 calc R U . . .
C00V C 0.57981(19) -0.43829(18) 0.88132(11) 0.0224(4) Uani 1 1 d . . . . .
H00I H 0.640592 -0.466645 0.903460 0.034 Uiso 1 1 calc R U . . .
H00K H 0.609507 -0.437220 0.833637 0.034 Uiso 1 1 calc R U . . .
H00L H 0.511094 -0.487817 0.893825 0.034 Uiso 1 1 calc R U . . .
C26 C 0.87135(17) 0.23921(17) 0.51633(10) 0.0170(4) Uani 1 1 d . . . . .
C25 C 0.90935(18) 0.03430(18) 0.58393(9) 0.0166(4) Uani 1 1 d . . . . .
C00Y C 0.54584(18) -0.31833(18) 0.90171(10) 0.0174(4) Uani 1 1 d . . . . .
H00Y H 0.617639 -0.270035 0.888987 0.021 Uiso 1 1 calc R U . . .
C11 C 0.50299(19) 0.25749(18) 0.84436(10) 0.0191(4) Uani 1 1 d . . . . .
H11 H 0.474011 0.273088 0.889112 0.023 Uiso 1 1 calc R U . . .
C7 C 0.64447(16) 0.16887(16) 0.76074(9) 0.0126(4) Uani 1 1 d . . . . .
C011 C 0.65487(18) -0.29595(17) 0.64411(10) 0.0170(4) Uani 1 1 d . . . . .
H011 H 0.699492 -0.302175 0.600624 0.020 Uiso 1 1 calc R U . . .
C012 C -0.00297(17) -0.39092(16) 0.84615(10) 0.0149(4) Uani 1 1 d . . . . .
H012 H 0.041260 -0.431740 0.807842 0.018 Uiso 1 1 calc R U . . .
C013 C 0.44767(18) -0.10306(16) 0.85786(10) 0.0159(4) Uani 1 1 d . . . . .
H013 H 0.532268 -0.082510 0.843309 0.019 Uiso 1 1 calc R U . . .
C014 C -0.11223(18) -0.34432(19) 0.82510(11) 0.0209(4) Uani 1 1 d . . . . .
H01A H -0.162823 -0.308447 0.862075 0.031 Uiso 1 1 calc R U . . .
H01B H -0.154668 -0.406384 0.811546 0.031 Uiso 1 1 calc R U . . .
H01C H -0.089000 -0.288359 0.788236 0.031 Uiso 1 1 calc R U . . .
C015 C -0.06945(19) -0.22771(19) 0.97414(10) 0.0204(4) Uani 1 1 d . . . . .
H01D H -0.127446 -0.280662 0.965691 0.031 Uiso 1 1 calc R U . . .
H01E H -0.109279 -0.167889 1.001060 0.031 Uiso 1 1 calc R U . . .
H01F H -0.016345 -0.268235 0.997486 0.031 Uiso 1 1 calc R U . . .
C19 C 0.57810(18) 0.04118(17) 0.62410(10) 0.0166(4) Uani 1 1 d . . . . .
H19 H 0.593737 -0.006906 0.662065 0.020 Uiso 1 1 calc R U . . .
C12 C 0.60173(18) 0.19034(17) 0.82649(10) 0.0160(4) Uani 1 1 d . . . . .
H12 H 0.639760 0.159296 0.859087 0.019 Uiso 1 1 calc R U . . .
C8 C 0.58856(16) 0.21321(16) 0.71228(9) 0.0125(4) Uani 1 1 d . . . . .
C1 C 0.93080(16) 0.17786(15) 0.76397(9) 0.0122(4) Uani 1 1 d . . . . .
C01A C 0.54390(17) -0.34328(17) 0.66242(10) 0.0158(4) Uani 1 1 d . . . . .
H01G H 0.512782 -0.381846 0.631416 0.019 Uiso 1 1 calc R U . . .
C14 C 0.79768(18) 0.43519(17) 0.70843(10) 0.0178(4) Uani 1 1 d . . . . .
H14A H 0.825444 0.420025 0.748970 0.027 Uiso 1 1 calc R U . . .
H14B H 0.742340 0.375969 0.704297 0.027 Uiso 1 1 calc R U . . .
H14C H 0.758761 0.508804 0.709829 0.027 Uiso 1 1 calc R U . . .
C20 C 0.44496(19) 0.0493(2) 0.63522(11) 0.0227(5) Uani 1 1 d . . . . .
H20A H 0.414483 0.091186 0.674485 0.034 Uiso 1 1 calc R U . . .
H20B H 0.411047 -0.026908 0.641305 0.034 Uiso 1 1 calc R U . . .
H20C H 0.424137 0.088892 0.596994 0.034 Uiso 1 1 calc R U . . .
C01D C 0.26353(17) -0.48708(17) 0.91121(10) 0.0158(4) Uani 1 1 d . . . . .
C01E C -0.03481(19) -0.48138(18) 0.90284(11) 0.0229(5) Uani 1 1 d . . . . .
H01H H 0.036432 -0.508027 0.915906 0.034 Uiso 1 1 calc R U . . .
H01I H -0.073800 -0.545051 0.888457 0.034 Uiso 1 1 calc R U . . .
H01J H -0.087375 -0.448763 0.940332 0.034 Uiso 1 1 calc R U . . .
C5 C 1.04131(19) 0.21855(18) 0.84493(10) 0.0189(4) Uani 1 1 d . . . . .
H5 H 1.054311 0.206886 0.888083 0.023 Uiso 1 1 calc R U . . .
C18 C 1.17998(19) 0.20279(19) 0.57814(12) 0.0250(5) Uani 1 1 d . . . . .
H18A H 1.140279 0.148704 0.556588 0.038 Uiso 1 1 calc R U . . .
H18B H 1.185343 0.171000 0.621676 0.038 Uiso 1 1 calc R U . . .
H18C H 1.258706 0.218013 0.551510 0.038 Uiso 1 1 calc R U . . .
C6 C 0.95192(18) 0.16055(16) 0.82694(10) 0.0156(4) Uani 1 1 d . . . . .
H6 H 0.904758 0.108659 0.857743 0.019 Uiso 1 1 calc R U . . .
C13 C 0.90142(17) 0.43637(16) 0.64948(10) 0.0150(4) Uani 1 1 d . . . . .
H13 H 0.870164 0.457305 0.609641 0.018 Uiso 1 1 calc R U . . .
C01J C 0.52171(16) -0.27598(16) 0.77159(9) 0.0129(4) Uani 1 1 d . . . . .
C01K C 0.70087(17) -0.23948(17) 0.68921(10) 0.0169(4) Uani 1 1 d . . . . .
H01K H 0.777089 -0.207604 0.676656 0.020 Uiso 1 1 calc R U . . .
C21 C 0.6291(2) -0.02335(18) 0.56265(11) 0.0233(5) Uani 1 1 d . . . . .
H21A H 0.612758 0.018234 0.523824 0.035 Uiso 1 1 calc R U . . .
H21B H 0.593296 -0.098671 0.567089 0.035 Uiso 1 1 calc R U . . .
H21C H 0.713722 -0.030835 0.557797 0.035 Uiso 1 1 calc R U . . .
C17 C 1.10972(19) 0.3695(2) 0.51793(10) 0.0236(5) Uani 1 1 d . . . . .
H17A H 1.187710 0.399541 0.497756 0.035 Uiso 1 1 calc R U . . .
H17B H 1.053084 0.431393 0.522882 0.035 Uiso 1 1 calc R U . . .
H17C H 1.087791 0.313649 0.489881 0.035 Uiso 1 1 calc R U . . .
C01N C 0.4032(2) -0.05493(19) 0.92510(11) 0.0252(5) Uani 1 1 d . . . . .
H01L H 0.323806 -0.082755 0.943875 0.038 Uiso 1 1 calc R U . . .
H01M H 0.402628 0.027836 0.920246 0.038 Uiso 1 1 calc R U . . .
H01N H 0.454711 -0.078995 0.954321 0.038 Uiso 1 1 calc R U . . .
C16 C 1.11063(17) 0.31319(17) 0.58540(10) 0.0157(4) Uani 1 1 d . . . . .
H16 H 1.153398 0.365445 0.607972 0.019 Uiso 1 1 calc R U . . .
C01P C 0.38530(19) -0.04809(18) 0.80713(11) 0.0209(4) Uani 1 1 d . . . . .
H01O H 0.416501 -0.078704 0.764191 0.031 Uiso 1 1 calc R U . . .
H01P H 0.398073 0.033882 0.804099 0.031 Uiso 1 1 calc R U . . .
H01Q H 0.301400 -0.064245 0.820630 0.031 Uiso 1 1 calc R U . . .
C01Q C 0.63565(16) -0.22965(17) 0.75247(10) 0.0154(4) Uani 1 1 d . . . . .
H01R H 0.667667 -0.191480 0.783273 0.019 Uiso 1 1 calc R U . . .
C15 C 0.98733(19) 0.52996(17) 0.65539(12) 0.0221(4) Uani 1 1 d . . . . .
H15A H 0.947763 0.603242 0.656646 0.033 Uiso 1 1 calc R U . . .
H15B H 1.053601 0.530852 0.617464 0.033 Uiso 1 1 calc R U . . .
H15C H 1.015565 0.515628 0.695842 0.033 Uiso 1 1 calc R U . . .
C2 C 0.99845(17) 0.25613(16) 0.71894(9) 0.0128(4) Uani 1 1 d . . . . .
C3 C 1.08971(18) 0.31271(17) 0.73778(10) 0.0176(4) Uani 1 1 d . . . . .
H3 H 1.137177 0.365001 0.707399 0.021 Uiso 1 1 calc R U . . .
C4 C 1.11147(19) 0.29325(18) 0.80023(10) 0.0206(4) Uani 1 1 d . . . . .
H4 H 1.174178 0.331046 0.812105 0.025 Uiso 1 1 calc R U . . .

loop_
_atom_site_aniso_label
_atom_site_aniso_U_11
_atom_site_aniso_U_22
_atom_site_aniso_U_33
_atom_site_aniso_U_23
_atom_site_aniso_U_13
_atom_site_aniso_U_12
Bi01 0.00999(3) 0.00930(3) 0.01114(4) 0.00002(2) -0.00175(3) 0.00024(2)
Bi1 0.00955(3) 0.00979(3) 0.01060(3) -0.00009(2) -0.00302(2) 0.00036(2)
Ni1 0.01148(11) 0.01159(11) 0.00982(11) -0.00080(9) -0.00248(9) 0.00072(9)
Ni2 0.01110(11) 0.01238(11) 0.01002(11) 0.00115(9) -0.00214(9) 0.00037(9)
Cl1 0.0137(2) 0.0159(2) 0.0162(2) 0.00378(17) -0.00510(17) -0.00157(17)
Cl06 0.0156(2) 0.0176(2) 0.0158(2) -0.00455(17) -0.00277(17) -0.00176(17)
P2 0.0114(2) 0.0121(2) 0.0104(2) 0.00015(17) -0.00368(18) 0.00039(18)
P08 0.0115(2) 0.0130(2) 0.0108(2) 0.00035(18) -0.00326(18) -0.00064(18)
P09 0.0103(2) 0.0121(2) 0.0100(2) -0.00031(17) -0.00148(17) 0.00091(17)
P1 0.0114(2) 0.0112(2) 0.0108(2) 0.00069(17) -0.00276(18) -0.00047(17)
O1 0.0339(9) 0.0205(8) 0.0222(8) -0.0041(6) -0.0046(7) 0.0099(7)
O00C 0.0279(8) 0.0160(8) 0.0241(8) 0.0058(6) -0.0005(7) 0.0029(6)
O00D 0.0306(9) 0.0363(9) 0.0146(8) -0.0053(7) -0.0026(7) 0.0000(7)
O2 0.0281(9) 0.0374(9) 0.0158(8) 0.0078(7) -0.0064(6) -0.0071(7)
C00F 0.0142(9) 0.0152(9) 0.0145(9) -0.0026(7) -0.0021(7) 0.0036(7)
C22 0.0158(9) 0.0171(10) 0.0134(9) 0.0015(7) -0.0057(7) 0.0031(7)
C00H 0.0157(9) 0.0151(9) 0.0178(10) 0.0024(8) -0.0058(8) 0.0027(7)
C00I 0.0098(8) 0.0090(8) 0.0145(9) 0.0016(7) -0.0018(7) 0.0003(7)
C00J 0.0135(9) 0.0173(9) 0.0109(9) -0.0023(7) -0.0014(7) 0.0041(7)
C24 0.0242(11) 0.0149(10) 0.0190(10) 0.0013(8) -0.0072(8) 0.0045(8)
C00L 0.0218(10) 0.0178(10) 0.0167(10) -0.0037(8) -0.0049(8) 0.0035(8)
C00M 0.0139(9) 0.0160(9) 0.0135(9) -0.0017(7) -0.0019(7) 0.0013(7)
C00N 0.0167(10) 0.0192(10) 0.0123(9) 0.0029(7) -0.0034(7) 0.0010(8)
C00O 0.0098(8) 0.0131(9) 0.0118(9) 0.0001(7) -0.0027(7) -0.0007(7)
C23 0.0234(11) 0.0242(11) 0.0141(10) 0.0017(8) -0.0085(8) 0.0012(9)
C00Q 0.0116(9) 0.0113(9) 0.0130(9) 0.0001(7) -0.0054(7) 0.0007(7)
C9 0.0147(9) 0.0197(10) 0.0158(9) 0.0012(8) -0.0047(8) 0.0045(8)
C00S 0.0314(13) 0.0411(14) 0.0169(11) 0.0009(10) -0.0107(9) 0.0099(11)
C00T 0.0152(10) 0.0198(10) 0.0188(10) 0.0018(8) -0.0043(8) -0.0001(8)
C10 0.0173(10) 0.0204(10) 0.0185(10) -0.0014(8) -0.0004(8) 0.0083(8)
C00V 0.0184(10) 0.0234(11) 0.0250(11) 0.0054(9) -0.0060(9) 0.0036(8)
C26 0.0148(10) 0.0188(10) 0.0183(10) -0.0020(8) -0.0050(8) -0.0011(8)
C25 0.0170(10) 0.0211(10) 0.0115(9) -0.0001(8) -0.0026(7) -0.0002(8)
C00Y 0.0153(10) 0.0219(10) 0.0160(10) 0.0022(8) -0.0064(8) 0.0004(8)
C11 0.0222(11) 0.0205(10) 0.0135(9) -0.0023(8) -0.0017(8) 0.0057(8)
C7 0.0111(9) 0.0119(9) 0.0147(9) -0.0008(7) -0.0028(7) 0.0000(7)
C011 0.0170(10) 0.0181(10) 0.0142(9) -0.0001(8) 0.0003(8) -0.0004(8)
C012 0.0119(9) 0.0150(9) 0.0172(9) -0.0025(7) -0.0010(7) -0.0009(7)
C013 0.0152(9) 0.0138(9) 0.0181(10) -0.0002(7) -0.0025(8) -0.0025(7)
C014 0.0140(10) 0.0249(11) 0.0251(11) -0.0052(9) -0.0059(8) 0.0002(8)
C015 0.0202(10) 0.0243(11) 0.0147(10) -0.0017(8) 0.0006(8) 0.0038(8)
C19 0.0174(10) 0.0152(9) 0.0190(10) 0.0005(8) -0.0082(8) -0.0032(8)
C12 0.0178(10) 0.0166(10) 0.0138(9) -0.0001(7) -0.0042(8) 0.0019(8)
C8 0.0119(9) 0.0135(9) 0.0119(9) -0.0003(7) -0.0026(7) -0.0010(7)
C1 0.0106(9) 0.0125(9) 0.0141(9) -0.0021(7) -0.0035(7) 0.0010(7)
C01A 0.0150(9) 0.0155(9) 0.0168(10) -0.0030(7) -0.0032(8) 0.0018(7)
C14 0.0173(10) 0.0140(9) 0.0212(10) -0.0038(8) -0.0018(8) 0.0012(8)
C20 0.0182(10) 0.0272(11) 0.0242(11) 0.0043(9) -0.0090(9) -0.0079(9)
C01D 0.0136(9) 0.0196(10) 0.0134(9) -0.0014(8) -0.0013(7) 0.0002(8)
C01E 0.0200(11) 0.0198(11) 0.0265(11) 0.0039(9) -0.0010(9) -0.0050(8)
C5 0.0251(11) 0.0197(10) 0.0143(9) 0.0008(8) -0.0100(8) -0.0029(8)
C18 0.0150(10) 0.0223(11) 0.0333(13) 0.0009(9) 0.0035(9) 0.0023(8)
C6 0.0184(10) 0.0136(9) 0.0148(9) 0.0012(7) -0.0043(8) -0.0023(7)
C13 0.0174(10) 0.0116(9) 0.0160(9) 0.0011(7) -0.0043(8) -0.0003(7)
C01J 0.0123(9) 0.0135(9) 0.0125(9) 0.0017(7) -0.0025(7) 0.0006(7)
C01K 0.0129(9) 0.0142(9) 0.0217(10) 0.0004(8) -0.0001(8) -0.0016(7)
C21 0.0283(12) 0.0188(10) 0.0264(11) -0.0052(9) -0.0126(9) -0.0009(9)
C17 0.0192(11) 0.0318(12) 0.0166(10) 0.0049(9) 0.0010(8) -0.0011(9)
C01N 0.0348(13) 0.0180(11) 0.0229(11) -0.0059(9) -0.0050(10) -0.0015(9)
C16 0.0118(9) 0.0177(10) 0.0162(9) 0.0025(8) -0.0011(7) -0.0019(7)
C01P 0.0231(11) 0.0149(10) 0.0242(11) 0.0018(8) -0.0052(9) 0.0016(8)
C01Q 0.0084(9) 0.0180(10) 0.0204(10) -0.0020(8) -0.0039(7) 0.0003(7)
C15 0.0215(11) 0.0130(10) 0.0306(12) -0.0013(8) -0.0029(9) -0.0031(8)
C2 0.0141(9) 0.0102(9) 0.0143(9) -0.0002(7) -0.0037(7) 0.0005(7)
C3 0.0186(10) 0.0184(10) 0.0170(10) 0.0030(8) -0.0072(8) -0.0061(8)
C4 0.0234(11) 0.0234(11) 0.0200(10) 0.0018(8) -0.0160(9) -0.0071(9)

loop_
_atom_type_symbol
_atom_type_description
_atom_type_scat_dispersion_real
_atom_type_scat_dispersion_imag
_atom_type_scat_source
C C 0.0033 0.0016 'International Tables Vol C Tables 4.2.6.8 and 6.1.1.4'
H H 0.0000 0.0000 'International Tables Vol C Tables 4.2.6.8 and 6.1.1.4'
Bi Bi -4.1077 10.2566 'International Tables Vol C Tables 4.2.6.8 and 6.1.1.4'
Cl Cl 0.1484 0.1585 'International Tables Vol C Tables 4.2.6.8 and 6.1.1.4'
Ni Ni 0.3393 1.1124 'International Tables Vol C Tables 4.2.6.8 and 6.1.1.4'
O O 0.0106 0.0060 'International Tables Vol C Tables 4.2.6.8 and 6.1.1.4'
P P 0.1023 0.0942 'International Tables Vol C Tables 4.2.6.8 and 6.1.1.4'

loop_
_geom_angle_atom_site_label_1
_geom_angle_atom_site_label_2
_geom_angle_atom_site_label_3
_geom_angle
_geom_angle_site_symmetry_1
_geom_angle_site_symmetry_3
_geom_angle_publ_flag
Cl06 Bi01 Ni2 175.605(11) . . ?
C00I Bi01 Ni2 93.18(5) . . ?
C00I Bi01 Cl06 91.04(5) . . ?
C00I Bi01 C00Q 91.93(7) . . ?
C00Q Bi01 Ni2 87.60(5) . . ?
C00Q Bi01 Cl06 91.02(5) . . ?
Cl1 Bi1 Ni1 177.698(11) . . ?
C7 Bi1 Ni1 88.96(5) . . ?
C7 Bi1 Cl1 89.31(5) . . ?
C7 Bi1 C1 96.71(7) . . ?
C1 Bi1 Ni1 91.79(5) . . ?
C1 Bi1 Cl1 89.92(5) . . ?
P2 Ni1 Bi1 79.186(14) . . ?
P1 Ni1 Bi1 84.053(14) . . ?
P1 Ni1 P2 121.91(2) . . ?
C26 Ni1 Bi1 177.80(6) . . ?
C26 Ni1 P2 99.01(7) . . ?
C26 Ni1 P1 98.01(7) . . ?
C25 Ni1 Bi1 76.82(6) . . ?
C25 Ni1 P2 114.96(7) . . ?
C25 Ni1 P1 114.40(7) . . ?
C25 Ni1 C26 102.93(9) . . ?
P08 Ni2 Bi01 81.837(14) . . ?
P09 Ni2 Bi01 77.126(14) . . ?
P09 Ni2 P08 122.71(2) . . ?
C00T Ni2 Bi01 178.30(7) . . ?
C00T Ni2 P08 99.40(7) . . ?
C00T Ni2 P09 101.20(7) . . ?
C01D Ni2 Bi01 78.99(6) . . ?
C01D Ni2 P08 112.57(7) . . ?
C01D Ni2 P09 114.58(7) . . ?
C01D Ni2 C00T 101.53(9) . . ?
C22 P2 Ni1 116.60(7) . . ?
C22 P2 C19 105.01(9) . . ?
C19 P2 Ni1 114.16(7) . . ?
C8 P2 Ni1 115.68(6) . . ?
C8 P2 C22 103.36(9) . . ?
C8 P2 C19 100.05(9) . . ?
C00Y P08 Ni2 111.66(7) . . ?
C013 P08 Ni2 116.62(7) . . ?
C013 P08 C00Y 105.59(9) . . ?
C01J P08 Ni2 122.97(6) . . ?
C01J P08 C00Y 98.59(9) . . ?
C01J P08 C013 98.70(9) . . ?
C00J P09 Ni2 117.99(6) . . ?
C00J P09 C012 104.30(9) . . ?
C00O P09 Ni2 114.17(6) . . ?
C00O P09 C00J 103.28(9) . . ?
C00O P09 C012 98.96(9) . . ?
C012 P09 Ni2 115.71(6) . . ?
C13 P1 Ni1 113.37(7) . . ?
C16 P1 Ni1 113.31(7) . . ?
C16 P1 C13 104.17(9) . . ?
C2 P1 Ni1 120.40(6) . . ?
C2 P1 C13 102.35(9) . . ?
C2 P1 C16 101.26(9) . . ?
C00H C00F H00F 119.8 . . ?
C00H C00F C00O 120.31(18) . . ?
C00O C00F H00F 119.8 . . ?
P2 C22 H22 107.3 . . ?
C24 C22 P2 110.45(13) . . ?
C24 C22 H22 107.3 . . ?
C23 C22 P2 113.76(14) . . ?
C23 C22 H22 107.3 . . ?
C23 C22 C24 110.56(17) . . ?
C00F C00H H00H 119.7 . . ?
C00N C00H C00F 120.50(18) . . ?
C00N C00H H00H 119.7 . . ?
C01A C00I Bi01 119.74(14) . . ?
C01J C00I Bi01 119.90(13) . . ?
C01J C00I C01A 120.33(17) . . ?
P09 C00J H00J 107.0 . . ?
C00L C00J P09 112.03(14) . . ?
C00L C00J H00J 107.0 . . ?
C00L C00J C015 110.29(16) . . ?
C015 C00J P09 113.08(14) . . ?
C015 C00J H00J 107.0 . . ?
C22 C24 H24A 109.5 . . ?
C22 C24 H24B 109.5 . . ?
C22 C24 H24C 109.5 . . ?
H24A C24 H24B 109.5 . . ?
H24A C24 H24C 109.5 . . ?
H24B C24 H24C 109.5 . . ?
C00J C00L H00A 109.5 . . ?
C00J C00L H00B 109.5 . . ?
C00J C00L H00C 109.5 . . ?
H00A C00L H00B 109.5 . . ?
H00A C00L H00C 109.5 . . ?
H00B C00L H00C 109.5 . . ?
C00N C00M H00M 120.1 . . ?
C00Q C00M H00M 120.1 . . ?
C00Q C00M C00N 119.89(18) . . ?
C00H C00N C00M 119.76(18) . . ?
C00H C00N H00N 120.1 . . ?
C00M C00N H00N 120.1 . . ?
C00F C00O P09 124.58(15) . . ?
C00F C00O C00Q 118.83(17) . . ?
C00Q C00O P09 116.58(14) . . ?
C22 C23 H23A 109.5 . . ?
C22 C23 H23B 109.5 . . ?
C22 C23 H23C 109.5 . . ?
H23A C23 H23B 109.5 . . ?
H23A C23 H23C 109.5 . . ?
H23B C23 H23C 109.5 . . ?
C00M C00Q Bi01 119.71(14) . . ?
C00M C00Q C00O 120.65(17) . . ?
C00O C00Q Bi01 119.60(13) . . ?
C10 C9 H9 120.0 . . ?
C10 C9 C8 120.03(18) . . ?
C8 C9 H9 120.0 . . ?
H00D C00S H00E 109.5 . . ?
H00D C00S H00G 109.5 . . ?
H00E C00S H00G 109.5 . . ?
C00Y C00S H00D 109.5 . . ?
C00Y C00S H00E 109.5 . . ?
C00Y C00S H00G 109.5 . . ?
O00D C00T Ni2 175.52(19) . . ?
C9 C10 H10 119.6 . . ?
C11 C10 C9 120.85(19) . . ?
C11 C10 H10 119.6 . . ?
H00I C00V H00K 109.5 . . ?
H00I C00V H00L 109.5 . . ?
H00K C00V H00L 109.5 . . ?
C00Y C00V H00I 109.5 . . ?
C00Y C00V H00K 109.5 . . ?
C00Y C00V H00L 109.5 . . ?
O2 C26 Ni1 177.87(19) . . ?
O1 C25 Ni1 176.40(18) . . ?
P08 C00Y H00Y 107.7 . . ?
C00S C00Y P08 114.35(15) . . ?
C00S C00Y H00Y 107.7 . . ?
C00V C00Y P08 110.04(14) . . ?
C00V C00Y C00S 108.98(18) . . ?
C00V C00Y H00Y 107.7 . . ?
C10 C11 H11 120.1 . . ?
C10 C11 C12 119.72(19) . . ?
C12 C11 H11 120.1 . . ?
C12 C7 Bi1 119.55(14) . . ?
C12 C7 C8 120.65(18) . . ?
C8 C7 Bi1 119.79(14) . . ?
C01A C011 H011 119.9 . . ?
C01A C011 C01K 120.15(19) . . ?
C01K C011 H011 119.9 . . ?
P09 C012 H012 105.5 . . ?
C014 C012 P09 113.04(14) . . ?
C014 C012 H012 105.5 . . ?
C014 C012 C01E 111.41(17) . . ?
C01E C012 P09 114.99(14) . . ?
C01E C012 H012 105.5 . . ?
P08 C013 H013 107.1 . . ?
C01N C013 P08 115.47(14) . . ?
C01N C013 H013 107.1 . . ?
C01N C013 C01P 110.83(18) . . ?
C01P C013 P08 108.72(14) . . ?
C01P C013 H013 107.1 . . ?
C012 C014 H01A 109.5 . . ?
C012 C014 H01B 109.5 . . ?
C012 C014 H01C 109.5 . . ?
H01A C014 H01B 109.5 . . ?
H01A C014 H01C 109.5 . . ?
H01B C014 H01C 109.5 . . ?
C00J C015 H01D 109.5 . . ?
C00J C015 H01E 109.5 . . ?
C00J C015 H01F 109.5 . . ?
H01D C015 H01E 109.5 . . ?
H01D C015 H01F 109.5 . . ?
H01E C015 H01F 109.5 . . ?
P2 C19 H19 105.8 . . ?
C20 C19 P2 113.71(15) . . ?
C20 C19 H19 105.8 . . ?
C20 C19 C21 110.94(17) . . ?
C21 C19 P2 113.92(15) . . ?
C21 C19 H19 105.8 . . ?
C11 C12 H12 120.1 . . ?
C7 C12 C11 119.83(18) . . ?
C7 C12 H12 120.1 . . ?
C9 C8 P2 123.71(14) . . ?
C9 C8 C7 118.92(18) . . ?
C7 C8 P2 117.37(14) . . ?
C6 C1 Bi1 118.64(13) . . ?
C6 C1 C2 119.86(17) . . ?
C2 C1 Bi1 120.93(13) . . ?
C00I C01A H01G 119.9 . . ?
C011 C01A C00I 120.26(19) . . ?
C011 C01A H01G 119.9 . . ?
H14A C14 H14B 109.5 . . ?
H14A C14 H14C 109.5 . . ?
H14B C14 H14C 109.5 . . ?
C13 C14 H14A 109.5 . . ?
C13 C14 H14B 109.5 . . ?
C13 C14 H14C 109.5 . . ?
C19 C20 H20A 109.5 . . ?
C19 C20 H20B 109.5 . . ?
C19 C20 H20C 109.5 . . ?
H20A C20 H20B 109.5 . . ?
H20A C20 H20C 109.5 . . ?
H20B C20 H20C 109.5 . . ?
O00C C01D Ni2 175.48(18) . . ?
C012 C01E H01H 109.5 . . ?
C012 C01E H01I 109.5 . . ?
C012 C01E H01J 109.5 . . ?
H01H C01E H01I 109.5 . . ?
H01H C01E H01J 109.5 . . ?
H01I C01E H01J 109.5 . . ?
C6 C5 H5 119.9 . . ?
C4 C5 H5 119.9 . . ?
C4 C5 C6 120.22(18) . . ?
H18A C18 H18B 109.5 . . ?
H18A C18 H18C 109.5 . . ?
H18B C18 H18C 109.5 . . ?
C16 C18 H18A 109.5 . . ?
C16 C18 H18B 109.5 . . ?
C16 C18 H18C 109.5 . . ?
C1 C6 H6 119.7 . . ?
C5 C6 C1 120.56(18) . . ?
C5 C6 H6 119.7 . . ?
P1 C13 H13 106.9 . . ?
C14 C13 P1 109.69(13) . . ?
C14 C13 H13 106.9 . . ?
C14 C13 C15 109.56(17) . . ?
C15 C13 P1 116.50(14) . . ?
C15 C13 H13 106.9 . . ?
C00I C01J P08 122.04(14) . . ?
C00I C01J C01Q 118.71(18) . . ?
C01Q C01J P08 119.24(15) . . ?
C011 C01K H01K 120.0 . . ?
C01Q C01K C011 120.00(19) . . ?
C01Q C01K H01K 120.0 . . ?
C19 C21 H21A 109.5 . . ?
C19 C21 H21B 109.5 . . ?
C19 C21 H21C 109.5 . . ?
H21A C21 H21B 109.5 . . ?
H21A C21 H21C 109.5 . . ?
H21B C21 H21C 109.5 . . ?
H17A C17 H17B 109.5 . . ?
H17A C17 H17C 109.5 . . ?
H17B C17 H17C 109.5 . . ?
C16 C17 H17A 109.5 . . ?
C16 C17 H17B 109.5 . . ?
C16 C17 H17C 109.5 . . ?
C013 C01N H01L 109.5 . . ?
C013 C01N H01M 109.5 . . ?
C013 C01N H01N 109.5 . . ?
H01L C01N H01M 109.5 . . ?
H01L C01N H01N 109.5 . . ?
H01M C01N H01N 109.5 . . ?
P1 C16 H16 106.9 . . ?
C18 C16 P1 111.43(14) . . ?
C18 C16 H16 106.9 . . ?
C17 C16 P1 113.86(14) . . ?
C17 C16 C18 110.45(18) . . ?
C17 C16 H16 106.9 . . ?
C013 C01P H01O 109.5 . . ?
C013 C01P H01P 109.5 . . ?
C013 C01P H01Q 109.5 . . ?
H01O C01P H01P 109.5 . . ?
H01O C01P H01Q 109.5 . . ?
H01P C01P H01Q 109.5 . . ?
C01J C01Q H01R 119.7 . . ?
C01K C01Q C01J 120.52(19) . . ?
C01K C01Q H01R 119.7 . . ?
C13 C15 H15A 109.5 . . ?
C13 C15 H15B 109.5 . . ?
C13 C15 H15C 109.5 . . ?
H15A C15 H15B 109.5 . . ?
H15A C15 H15C 109.5 . . ?
H15B C15 H15C 109.5 . . ?
C1 C2 P1 120.46(14) . . ?
C1 C2 C3 118.68(17) . . ?
C3 C2 P1 120.74(14) . . ?
C2 C3 H3 119.5 . . ?
C4 C3 C2 120.98(19) . . ?
C4 C3 H3 119.5 . . ?
C5 C4 C3 119.65(19) . . ?
C5 C4 H4 120.2 . . ?
C3 C4 H4 120.2 . . ?

loop_
_geom_bond_atom_site_label_1
_geom_bond_atom_site_label_2
_geom_bond_distance
_geom_bond_site_symmetry_2
_geom_bond_publ_flag
Bi01 Ni2 3.0352(3) . ?
Bi01 Cl06 2.6959(5) . ?
Bi01 C00I 2.2563(18) . ?
Bi01 C00Q 2.2591(18) . ?
Bi1 Ni1 2.9736(3) . ?
Bi1 Cl1 2.7346(5) . ?
Bi1 C7 2.2556(19) . ?
Bi1 C1 2.2661(18) . ?
Ni1 P2 2.2658(5) . ?
Ni1 P1 2.2587(5) . ?
Ni1 C26 1.809(2) . ?
Ni1 C25 1.799(2) . ?
Ni2 P08 2.2640(5) . ?
Ni2 P09 2.2595(5) . ?
Ni2 C00T 1.816(2) . ?
Ni2 C01D 1.791(2) . ?
P2 C22 1.8618(19) . ?
P2 C19 1.869(2) . ?
P2 C8 1.843(2) . ?
P08 C00Y 1.869(2) . ?
P08 C013 1.861(2) . ?
P08 C01J 1.842(2) . ?
P09 C00J 1.853(2) . ?
P09 C00O 1.8352(19) . ?
P09 C012 1.871(2) . ?
P1 C13 1.867(2) . ?
P1 C16 1.863(2) . ?
P1 C2 1.8323(19) . ?
O1 C25 1.142(3) . ?
O00C C01D 1.146(2) . ?
O00D C00T 1.135(3) . ?
O2 C26 1.137(3) . ?
C00F H00F 0.9500 . ?
C00F C00H 1.390(3) . ?
C00F C00O 1.396(3) . ?
C22 H22 1.0000 . ?
C22 C24 1.534(3) . ?
C22 C23 1.531(3) . ?
C00H H00H 0.9500 . ?
C00H C00N 1.384(3) . ?
C00I C01A 1.394(3) . ?
C00I C01J 1.394(3) . ?
C00J H00J 1.0000 . ?
C00J C00L 1.531(3) . ?
C00J C015 1.537(3) . ?
C24 H24A 0.9800 . ?
C24 H24B 0.9800 . ?
C24 H24C 0.9800 . ?
C00L H00A 0.9800 . ?
C00L H00B 0.9800 . ?
C00L H00C 0.9800 . ?
C00M H00M 0.9500 . ?
C00M C00N 1.393(3) . ?
C00M C00Q 1.389(3) . ?
C00N H00N 0.9500 . ?
C00O C00Q 1.399(3) . ?
C23 H23A 0.9800 . ?
C23 H23B 0.9800 . ?
C23 H23C 0.9800 . ?
C9 H9 0.9500 . ?
C9 C10 1.388(3) . ?
C9 C8 1.400(3) . ?
C00S H00D 0.9800 . ?
C00S H00E 0.9800 . ?
C00S H00G 0.9800 . ?
C00S C00Y 1.532(3) . ?
C10 H10 0.9500 . ?
C10 C11 1.385(3) . ?
C00V H00I 0.9800 . ?
C00V H00K 0.9800 . ?
C00V H00L 0.9800 . ?
C00V C00Y 1.531(3) . ?
C00Y H00Y 1.0000 . ?
C11 H11 0.9500 . ?
C11 C12 1.394(3) . ?
C7 C12 1.392(3) . ?
C7 C8 1.400(3) . ?
C011 H011 0.9500 . ?
C011 C01A 1.387(3) . ?
C011 C01K 1.389(3) . ?
C012 H012 1.0000 . ?
C012 C014 1.534(3) . ?
C012 C01E 1.537(3) . ?
C013 H013 1.0000 . ?
C013 C01N 1.528(3) . ?
C013 C01P 1.530(3) . ?
C014 H01A 0.9800 . ?
C014 H01B 0.9800 . ?
C014 H01C 0.9800 . ?
C015 H01D 0.9800 . ?
C015 H01E 0.9800 . ?
C015 H01F 0.9800 . ?
C19 H19 1.0000 . ?
C19 C20 1.531(3) . ?
C19 C21 1.535(3) . ?
C12 H12 0.9500 . ?
C1 C6 1.396(3) . ?
C1 C2 1.400(3) . ?
C01A H01G 0.9500 . ?
C14 H14A 0.9800 . ?
C14 H14B 0.9800 . ?
C14 H14C 0.9800 . ?
C14 C13 1.529(3) . ?
C20 H20A 0.9800 . ?
C20 H20B 0.9800 . ?
C20 H20C 0.9800 . ?
C01E H01H 0.9800 . ?
C01E H01I 0.9800 . ?
C01E H01J 0.9800 . ?
C5 H5 0.9500 . ?
C5 C6 1.389(3) . ?
C5 C4 1.383(3) . ?
C18 H18A 0.9800 . ?
C18 H18B 0.9800 . ?
C18 H18C 0.9800 . ?
C18 C16 1.532(3) . ?
C6 H6 0.9500 . ?
C13 H13 1.0000 . ?
C13 C15 1.533(3) . ?
C01J C01Q 1.415(3) . ?
C01K H01K 0.9500 . ?
C01K C01Q 1.384(3) . ?
C21 H21A 0.9800 . ?
C21 H21B 0.9800 . ?
C21 H21C 0.9800 . ?
C17 H17A 0.9800 . ?
C17 H17B 0.9800 . ?
C17 H17C 0.9800 . ?
C17 C16 1.528(3) . ?
C01N H01L 0.9800 . ?
C01N H01M 0.9800 . ?
C01N H01N 0.9800 . ?
C16 H16 1.0000 . ?
C01P H01O 0.9800 . ?
C01P H01P 0.9800 . ?
C01P H01Q 0.9800 . ?
C01Q H01R 0.9500 . ?
C15 H15A 0.9800 . ?
C15 H15B 0.9800 . ?
C15 H15C 0.9800 . ?
C2 C3 1.407(3) . ?
C3 H3 0.9500 . ?
C3 C4 1.391(3) . ?
C4 H4 0.9500 . ?

loop_
_geom_torsion_atom_site_label_1
_geom_torsion_atom_site_label_2
_geom_torsion_atom_site_label_3
_geom_torsion_atom_site_label_4
_geom_torsion
_geom_torsion_site_symmetry_1
_geom_torsion_site_symmetry_2
_geom_torsion_site_symmetry_3
_geom_torsion_site_symmetry_4
_geom_torsion_publ_flag
Bi01 C00I C01A C011 -176.60(14) . . . . ?
Bi01 C00I C01J P08 -3.3(2) . . . . ?
Bi01 C00I C01J C01Q 175.69(13) . . . . ?
Bi1 C7 C12 C11 179.83(15) . . . . ?
Bi1 C7 C8 P2 -0.3(2) . . . . ?
Bi1 C7 C8 C9 179.62(14) . . . . ?
Bi1 C1 C6 C5 170.00(15) . . . . ?
Bi1 C1 C2 P1 15.1(2) . . . . ?
Bi1 C1 C2 C3 -168.86(14) . . . . ?
Ni1 P2 C22 C24 -53.89(16) . . . . ?
Ni1 P2 C22 C23 71.12(16) . . . . ?
Ni1 P2 C19 C20 -173.01(12) . . . . ?
Ni1 P2 C19 C21 -44.56(16) . . . . ?
Ni1 P2 C8 C9 143.15(15) . . . . ?
Ni1 P2 C8 C7 -36.94(17) . . . . ?
Ni1 P1 C13 C14 73.82(14) . . . . ?
Ni1 P1 C13 C15 -161.02(13) . . . . ?
Ni1 P1 C16 C18 -63.05(16) . . . . ?
Ni1 P1 C16 C17 62.68(16) . . . . ?
Ni1 P1 C2 C1 -19.45(18) . . . . ?
Ni1 P1 C2 C3 164.62(14) . . . . ?
Ni2 P08 C00Y C00S -48.61(18) . . . . ?
Ni2 P08 C00Y C00V 74.42(15) . . . . ?
Ni2 P08 C013 C01N 55.50(17) . . . . ?
Ni2 P08 C013 C01P -69.75(15) . . . . ?
Ni2 P08 C01J C00I 2.38(19) . . . . ?
Ni2 P08 C01J C01Q -176.57(12) . . . . ?
Ni2 P09 C00J C00L 54.10(15) . . . . ?
Ni2 P09 C00J C015 -71.29(15) . . . . ?
Ni2 P09 C00O C00F -134.79(15) . . . . ?
Ni2 P09 C00O C00Q 46.66(16) . . . . ?
Ni2 P09 C012 C014 177.39(12) . . . . ?
Ni2 P09 C012 C01E 47.90(16) . . . . ?
P08 C01J C01Q C01K -179.16(15) . . . . ?
P09 C00O C00Q Bi01 -5.4(2) . . . . ?
P09 C00O C00Q C00M 177.10(15) . . . . ?
P1 C2 C3 C4 174.85(17) . . . . ?
C00F C00H C00N C00M -1.6(3) . . . . ?
C00F C00O C00Q Bi01 175.92(14) . . . . ?
C00F C00O C00Q C00M -1.5(3) . . . . ?
C22 P2 C19 C20 -44.09(17) . . . . ?
C22 P2 C19 C21 84.37(16) . . . . ?
C22 P2 C8 C9 14.48(19) . . . . ?
C22 P2 C8 C7 -165.61(15) . . . . ?
C00H C00F C00O P09 -179.15(15) . . . . ?
C00H C00F C00O C00Q -0.6(3) . . . . ?
C00I C01J C01Q C01K 1.8(3) . . . . ?
C00J P09 C00O C00F -5.40(19) . . . . ?
C00J P09 C00O C00Q 176.04(14) . . . . ?
C00J P09 C012 C014 46.07(16) . . . . ?
C00J P09 C012 C01E -83.42(16) . . . . ?
C00N C00M C00Q Bi01 -175.31(14) . . . . ?
C00N C00M C00Q C00O 2.1(3) . . . . ?
C00O P09 C00J C00L -72.91(15) . . . . ?
C00O P09 C00J C015 161.70(14) . . . . ?
C00O P09 C012 C014 -60.20(16) . . . . ?
C00O P09 C012 C01E 170.32(15) . . . . ?
C00O C00F C00H C00N 2.2(3) . . . . ?
C00Q C00M C00N C00H -0.6(3) . . . . ?
C9 C10 C11 C12 -0.3(3) . . . . ?
C10 C9 C8 P2 -179.71(16) . . . . ?
C10 C9 C8 C7 0.4(3) . . . . ?
C10 C11 C12 C7 0.7(3) . . . . ?
C00Y P08 C013 C01N -69.15(17) . . . . ?
C00Y P08 C013 C01P 165.60(14) . . . . ?
C00Y P08 C01J C00I 125.27(16) . . . . ?
C00Y P08 C01J C01Q -53.68(17) . . . . ?
C011 C01K C01Q C01J -0.5(3) . . . . ?
C012 P09 C00J C00L -175.93(14) . . . . ?
C012 P09 C00J C015 58.68(16) . . . . ?
C012 P09 C00O C00F 101.70(18) . . . . ?
C012 P09 C00O C00Q -76.85(16) . . . . ?
C013 P08 C00Y C00S 79.09(18) . . . . ?
C013 P08 C00Y C00V -157.88(14) . . . . ?
C013 P08 C01J C00I -127.38(16) . . . . ?
C013 P08 C01J C01Q 53.67(17) . . . . ?
C19 P2 C22 C24 178.66(14) . . . . ?
C19 P2 C22 C23 -56.33(17) . . . . ?
C19 P2 C8 C9 -93.73(18) . . . . ?
C19 P2 C8 C7 86.18(16) . . . . ?
C12 C7 C8 P2 -179.84(15) . . . . ?
C12 C7 C8 C9 0.1(3) . . . . ?
C8 P2 C22 C24 74.22(15) . . . . ?
C8 P2 C22 C23 -160.77(15) . . . . ?
C8 P2 C19 C20 62.80(16) . . . . ?
C8 P2 C19 C21 -168.75(15) . . . . ?
C8 C9 C10 C11 -0.3(3) . . . . ?
C8 C7 C12 C11 -0.6(3) . . . . ?
C1 C2 C3 C4 -1.2(3) . . . . ?
C01A C00I C01J P08 178.76(14) . . . . ?
C01A C00I C01J C01Q -2.3(3) . . . . ?
C01A C011 C01K C01Q -0.4(3) . . . . ?
C6 C1 C2 P1 -173.64(15) . . . . ?
C6 C1 C2 C3 2.4(3) . . . . ?
C6 C5 C4 C3 2.0(3) . . . . ?
C13 P1 C16 C18 173.29(15) . . . . ?
C13 P1 C16 C17 -60.98(17) . . . . ?
C13 P1 C2 C1 107.37(16) . . . . ?
C13 P1 C2 C3 -68.56(18) . . . . ?
C01J P08 C00Y C00S -179.32(17) . . . . ?
C01J P08 C00Y C00V -56.28(16) . . . . ?
C01J P08 C013 C01N -170.67(16) . . . . ?
C01J P08 C013 C01P 64.08(15) . . . . ?
C01J C00I C01A C011 1.4(3) . . . . ?
C01K C011 C01A C00I 0.0(3) . . . . ?
C16 P1 C13 C14 -162.56(14) . . . . ?
C16 P1 C13 C15 -37.40(17) . . . . ?
C16 P1 C2 C1 -145.23(16) . . . . ?
C16 P1 C2 C3 38.84(18) . . . . ?
C2 P1 C13 C14 -57.40(15) . . . . ?
C2 P1 C13 C15 67.76(17) . . . . ?
C2 P1 C16 C18 67.32(17) . . . . ?
C2 P1 C16 C17 -166.95(16) . . . . ?
C2 C1 C6 C5 -1.4(3) . . . . ?
C2 C3 C4 C5 -1.1(3) . . . . ?
C4 C5 C6 C1 -0.8(3) . . . . ?
